data_1502906
loop_
_publ_author_name
'Burkhard, Johannes A.'
'Gu\'erot, Carine'
'Knust, Henner'
'Rogers-Evans, Mark'
'Carreira, Erick M.'

_publ_section_title
;
 Synthesis and structural analysis of a new class of azaspiro[3.3]heptanes
 as building blocks for medicinal chemistry.
;
_journal_issue 9
_journal_name_full 'Organic letters'
_journal_page_first 1944
_journal_page_last 1947
_journal_paper_doi 10.1021/ol1003302
_journal_volume 12
_journal_year 2010
_chemical_compound_source 'LOC ETH Zurich'
_chemical_formula_moiety 'C12 H12 Br N O2 '
_chemical_formula_sum 'C12 H12 Br N O2'
_chemical_formula_weight 282.142
_chemical_name_systematic
;
 ?
;
_space_group_IT_number 61
_symmetry_cell_setting orthorhombic
_symmetry_space_group_name_Hall '-P 2ac 2ab'
_symmetry_space_group_name_H-M 'P b c a'
_atom_sites_solution_primary direct
_atom_sites_solution_secondary difmap
_audit_creation_method maXus
_cell_angle_alpha 90.00
_cell_angle_beta 90.00
_cell_angle_gamma 90.00
_cell_formula_units_Z 8
_cell_length_a 9.9717(3)
_cell_length_b 8.8126(3)
_cell_length_c 25.5594(11)
_cell_measurement_reflns_used 20614
_cell_measurement_temperature 173
_cell_measurement_theta_max 27.485
_cell_measurement_theta_min 2.425
_cell_volume 2246.07(14)
_computing_cell_refinement 'HKL Scalepack (Otwinowski & Minor 1997)'
_computing_data_collection KappaCCD
_computing_data_reduction 'Denzo and Scalepak (Otwinowski & Minor, 1997)'
_computing_structure_refinement 'SHELXL-97 (Sheldrick, 1997)'
_computing_structure_solution 'SIR97(Altomare et al., J. Appl. Cryst.,1999)'
_diffrn_ambient_temperature 173
_diffrn_measured_fraction_theta_full 0.995
_diffrn_measured_fraction_theta_max 0.995
_diffrn_measurement_device KappaCCD
_diffrn_measurement_method CCD
_diffrn_orient_matrix_type X=UH
_diffrn_orient_matrix_UB_11 0.11055
_diffrn_orient_matrix_UB_12 0.01914
_diffrn_orient_matrix_UB_13 0.01699
_diffrn_orient_matrix_UB_21 -0.01244
_diffrn_orient_matrix_UB_22 0.09578
_diffrn_orient_matrix_UB_23 -0.02698
_diffrn_orient_matrix_UB_31 -0.00737
_diffrn_orient_matrix_UB_32 0.00953
_diffrn_orient_matrix_UB_33 0.03722
_diffrn_radiation_source 'fine-focus sealed tube'
_diffrn_radiation_type ' MoK\a'
_diffrn_radiation_wavelength_id all
_diffrn_reflns_av_R_equivalents 0.093
_diffrn_reflns_limit_h_max 11
_diffrn_reflns_limit_h_min -12
_diffrn_reflns_limit_k_max 9
_diffrn_reflns_limit_k_min -11
_diffrn_reflns_limit_l_max 31
_diffrn_reflns_limit_l_min -33
_diffrn_reflns_number 12140
_diffrn_reflns_theta_full 27.49
_diffrn_reflns_theta_max 27.49
_diffrn_reflns_theta_min 2.44
_exptl_absorpt_coefficient_mu 3.644
_exptl_absorpt_correction_T_max 0.936
_exptl_absorpt_correction_T_min 0.451
_exptl_absorpt_correction_type integration
_exptl_absorpt_process_details
;
Gaussian integration (Coppens, 1970)
;
_exptl_crystal_colour Colourless
_exptl_crystal_density_diffrn 1.669
_exptl_crystal_density_method 'not measured'
_exptl_crystal_description plate
_exptl_crystal_F_000 1136.0
_exptl_crystal_size_max .3
_exptl_crystal_size_mid .15
_exptl_crystal_size_min .009
_refine_diff_density_max 0.384
_refine_diff_density_min -0.676
_refine_diff_density_rms 0.104
_refine_ls_extinction_method none
_refine_ls_goodness_of_fit_ref 0.886
_refine_ls_hydrogen_treatment refall
_refine_ls_matrix_type full
_refine_ls_number_parameters 193
_refine_ls_number_reflns 2565
_refine_ls_number_restraints 0
_refine_ls_restrained_S_all 0.886
_refine_ls_R_factor_all 0.0853
_refine_ls_R_factor_gt 0.0467
_refine_ls_shift/su_max 0.008
_refine_ls_shift/su_mean 0.001
_refine_ls_structure_factor_coef Fsqd
_refine_ls_weighting_details 'calc w=1/[\s^2^(Fo^2^)+ (0.1000P)^2^+0.0000P] where P=(Fo^2^+2Fc^2^)/3'
_refine_ls_weighting_scheme calc
_refine_ls_wR_factor_gt 0.1216
_refine_ls_wR_factor_ref 0.1472
_reflns_number_gt 1701
_reflns_number_total 2565
_reflns_threshold_expression >2sigma(I)
_cod_data_source_file ol1003302_si_006.cif
_cod_data_source_block global
_cod_depositor_comments
;
The following automatic conversions were performed:

'_symmetry_cell_setting' value 'Orthorhombic' changed to
'orthorhombic' according to
/home/saulius/struct/CIF-dictionaries/cif_core.dic dictionary named
'cif_core.dic' version 2.4.2 from 2011-04-26.

Automatic conversion script
Id: cif_fix_values 1715 2011-07-08 13:25:40Z adriana 
;
_cod_original_sg_symbol_H-M 'P b c a       '
_cod_original_formula_sum 'C12 H12 Br N O2 '
_cod_database_code 1502906

loop_
_symmetry_equiv_pos_as_xyz
+X,+Y,+Z
-X,-Y,-Z
'-X+ 1/2,-Y,+Z+ 1/2'
'+X+ 1/2,+Y,-Z+ 1/2'
'+X+ 1/2,-Y+ 1/2,-Z'
'-X+ 1/2,+Y+ 1/2,+Z'
'-X,+Y+ 1/2,-Z+ 1/2'
'+X,-Y+ 1/2,+Z+ 1/2'

loop_
_atom_site_label
_atom_site_type_symbol
_atom_site_fract_x
_atom_site_fract_y
_atom_site_fract_z
_atom_site_U_iso_or_equiv
_atom_site_adp_type
_atom_site_occupancy
_atom_site_symmetry_multiplicity
_atom_site_calc_flag
Br16 Br 0.84718(5) 0.30524(5) 0.901496(17) 0.0379(2) Uani 1 1 d
O13 O 0.8117(3) 0.1556(4) 0.51604(13) 0.0445(8) Uani 1 1 d
O15 O 0.8017(3) 0.0883(3) 0.64603(11) 0.0356(7) Uani 1 1 d
N8 N 0.9263(3) 0.2941(3) 0.62948(13) 0.0291(8) Uani 1 1 d
C1 C 0.8691(4) 0.2299(5) 0.72034(17) 0.0285(9) Uani 1 1 d
C2 C 0.9626(4) 0.3227(5) 0.74559(19) 0.0321(10) Uani 1 1 d
C3 C 0.9590(4) 0.3430(5) 0.79922(18) 0.0331(10) Uani 1 1 d
C4 C 0.8590(4) 0.2726(5) 0.82819(17) 0.0300(10) Uani 1 1 d
C5 C 0.7663(4) 0.1785(5) 0.80435(17) 0.0335(10) Uani 1 1 d
C6 C 0.7735(4) 0.1579(5) 0.75118(18) 0.0307(9) Uani 1 1 d
C7 C 0.8638(4) 0.1996(4) 0.66263(18) 0.0283(9) Uani 1 1 d
C9 C 0.9925(4) 0.4443(5) 0.63135(17) 0.0324(9) Uani 1 1 d
C10 C 0.9874(5) 0.4475(5) 0.57069(18) 0.0351(10) Uani 1 1 d
C11 C 0.9105(4) 0.2964(4) 0.57208(17) 0.0317(9) Uani 1 1 d
C12 C 0.7701(5) 0.2842(5) 0.5475(2) 0.0405(11) Uani 1 1 d
C14 C 0.9446(5) 0.1581(5) 0.53900(19) 0.0388(11) Uani 1 1 d
H2 H 1.027(4) 0.364(4) 0.7299(15) 0.023(11) Uiso 1 1 d
H3 H 1.023(4) 0.396(5) 0.8147(17) 0.036(12) Uiso 1 1 d
H5 H 0.688(4) 0.125(4) 0.8251(15) 0.026(10) Uiso 1 1 d
H6 H 0.717(4) 0.093(5) 0.7329(16) 0.029(11) Uiso 1 1 d
H9A H 0.942(4) 0.523(5) 0.6496(16) 0.033(11) Uiso 1 1 d
H9B H 1.079(4) 0.442(4) 0.6485(14) 0.018(9) Uiso 1 1 d
H10A H 0.931(4) 0.528(5) 0.5540(18) 0.048(13) Uiso 1 1 d
H10B H 1.076(4) 0.439(4) 0.5580(17) 0.034(12) Uiso 1 1 d
H12A H 0.695(4) 0.255(5) 0.5697(16) 0.023(10) Uiso 1 1 d
H12B H 0.757(5) 0.368(6) 0.524(2) 0.054(14) Uiso 1 1 d
H14A H 1.011(4) 0.170(4) 0.5181(17) 0.029(12) Uiso 1 1 d
H14B H 0.966(4) 0.061(5) 0.5611(17) 0.042(12) Uiso 1 1 d

loop_
_atom_site_aniso_label
_atom_site_aniso_U_11
_atom_site_aniso_U_22
_atom_site_aniso_U_33
_atom_site_aniso_U_23
_atom_site_aniso_U_13
_atom_site_aniso_U_12
Br16 0.0434(3) 0.0429(3) 0.0273(3) -0.00302(18) -0.00415(17) 0.00688(18)
O13 0.058(2) 0.0420(18) 0.0336(19) -0.0037(14) -0.0081(16) -0.0098(15)
O15 0.0447(17) 0.0321(16) 0.0300(16) -0.0021(13) -0.0019(13) -0.0080(13)
N8 0.0302(19) 0.0272(18) 0.030(2) -0.0018(14) -0.0032(15) -0.0042(14)
C1 0.030(2) 0.026(2) 0.030(2) 0.0002(17) -0.0027(17) 0.0052(16)
C2 0.029(2) 0.031(2) 0.037(3) -0.0011(19) 0.0006(19) -0.0018(17)
C3 0.031(2) 0.032(2) 0.037(3) -0.0015(18) -0.0052(19) 0.0023(18)
C4 0.033(2) 0.029(2) 0.028(2) -0.0011(17) -0.0052(17) 0.0109(17)
C5 0.029(2) 0.039(2) 0.033(3) 0.0028(18) 0.0011(18) 0.0001(18)
C6 0.031(2) 0.030(2) 0.031(2) 0.0013(18) -0.0024(18) -0.0030(17)
C7 0.026(2) 0.031(2) 0.027(2) 0.0005(17) -0.0003(16) 0.0047(16)
C9 0.029(2) 0.032(2) 0.036(3) -0.0025(18) -0.0008(18) -0.0015(18)
C10 0.032(2) 0.036(3) 0.037(3) 0.0010(19) -0.0028(19) -0.0069(19)
C11 0.033(2) 0.035(2) 0.027(2) 0.0019(17) 0.0000(18) 0.0015(17)
C12 0.041(3) 0.039(3) 0.042(3) 0.004(2) -0.010(2) -0.005(2)
C14 0.050(3) 0.036(3) 0.031(3) -0.0029(19) 0.007(2) 0.004(2)

loop_
_atom_type_symbol
_atom_type_description
_atom_type_scat_dispersion_real
_atom_type_scat_dispersion_imag
_atom_type_scat_source
C C 0.0033 0.0016 'International Tables Vol C Tables 4.2.6.8 and 6.1.1.4'
H H 0.0000 0.0000 'International Tables Vol C Tables 4.2.6.8 and 6.1.1.4'
Br Br -0.2901 2.4595 'International Tables Vol C Tables 4.2.6.8 and 6.1.1.4'
N N 0.0061 0.0033 'International Tables Vol C Tables 4.2.6.8 and 6.1.1.4'
O O 0.0106 0.0060 'International Tables Vol C Tables 4.2.6.8 and 6.1.1.4'

loop_
_diffrn_radiation_wavelength
0.71073

loop_
_exptl_crystal_face_index_h
_exptl_crystal_face_index_k
_exptl_crystal_face_index_l
_exptl_crystal_face_perp_dist
0 0 -1 0.011
0 0 1 0.007
19 0 -1 0.134
0 9 -1 0.060
0 -11 1 0.079
-16 1 1 0.173

loop_
_geom_angle_atom_site_label_1
_geom_angle_atom_site_label_2
_geom_angle_atom_site_label_3
_geom_angle
C12 O13 C14 91.4(3)
C7 N8 C11 125.9(3)
C7 N8 C9 137.9(4)
C11 N8 C9 93.9(3)
C6 C1 C2 117.6(4)
C6 C1 C7 116.9(4)
C2 C1 C7 125.6(4)
C3 C2 C1 121.1(4)
C2 C3 C4 119.3(4)
C5 C4 C3 120.9(4)
C5 C4 Br16 118.9(3)
C3 C4 Br16 120.2(3)
C6 C5 C4 118.7(4)
C5 C6 C1 122.5(4)
O15 C7 N8 120.6(4)
O15 C7 C1 119.8(4)
N8 C7 C1 119.6(4)
N8 C9 C10 88.2(3)
C11 C10 C9 88.7(3)
N8 C11 C14 121.2(3)
N8 C11 C10 88.9(3)
C14 C11 C10 124.7(4)
N8 C11 C12 120.1(4)
C14 C11 C12 85.4(4)
C10 C11 C12 120.4(4)
O13 C12 C11 91.2(3)
O13 C14 C11 91.9(3)
C3 C2 H2 116(3)
C1 C2 H2 123(3)
C2 C3 H3 120(3)
C4 C3 H3 121(3)
C6 C5 H5 119(2)
C4 C5 H5 123(2)
C5 C6 H6 123(3)
C1 C6 H6 114(3)
N8 C9 H9A 115(2)
C10 C9 H9A 117(2)
N8 C9 H9B 113.2(19)
C10 C9 H9B 119(2)
H9A C9 H9B 105(3)
C11 C10 H10A 110(3)
C9 C10 H10A 117(3)
C11 C10 H10B 114(2)
C9 C10 H10B 108(3)
H10A C10 H10B 116(4)
O13 C12 H12A 110(2)
C11 C12 H12A 119(2)
O13 C12 H12B 107(3)
C11 C12 H12B 109(3)
H12A C12 H12B 118(4)
O13 C14 H14A 117(3)
C11 C14 H14A 115(3)
O13 C14 H14B 113(2)
C11 C14 H14B 114(2)
H14A C14 H14B 107(4)

loop_
_geom_bond_atom_site_label_1
_geom_bond_atom_site_label_2
_geom_bond_distance
Br16 C4 1.899(4)
O13 C12 1.451(6)
O13 C14 1.449(6)
O15 C7 1.236(5)
N8 C7 1.341(5)
N8 C11 1.476(6)
N8 C9 1.480(5)
C1 C6 1.390(6)
C1 C2 1.398(6)
C1 C7 1.500(6)
C2 C3 1.383(6)
C3 C4 1.388(6)
C4 C5 1.383(6)
C5 C6 1.373(6)
C9 C10 1.552(6)
C10 C11 1.537(6)
C11 C14 1.522(6)
C11 C12 1.538(6)
C2 H2 0.84(4)
C3 H3 0.88(4)
C5 H5 1.05(4)
C6 H6 0.93(4)
C9 H9A 0.98(4)
C9 H9B 0.97(4)
C10 H10A 1.00(5)
C10 H10B 0.94(4)
C12 H12A 0.97(4)
C12 H12B 0.97(5)
C14 H14A 0.85(4)
C14 H14B 1.05(5)
